data_7049794
loop_
_publ_author_name
'Johnson, Alice'
'Mart\'inez-Mart\'inez, Antonio J'
'Macgregor, Stuart A.'
'Weller, Andrew S.'

_publ_section_title
;
 A d<sup>10</sup> Ag(i) amine-borane \s-complex and comparison with a
 d<sup>8</sup> Rh(i) analogue: structures on the \h<sup>1</sup> to
 \h<sup>2</sup>:\h<sup>2</sup> continuum.
;
_journal_issue 26
_journal_name_full 'Dalton transactions (Cambridge, England : 2003)'
_journal_page_first 9776
_journal_page_last 9781
_journal_paper_doi 10.1039/c9dt00971j
_journal_volume 48
_journal_year 2019
_chemical_formula_moiety 'C35 H46 N4 Rh, C32 H12 B F24, 1(C5 H12)'
_chemical_formula_sum 'C72 H70 B F24 N4 Rh'
_chemical_formula_weight 1561.04
_space_group_crystal_system monoclinic
_space_group_IT_number 14
_space_group_name_Hall '-P 2ybc'
_space_group_name_H-M_alt 'P 1 21/c 1'
_symmetry_space_group_name_Hall '-P 2ybc'
_symmetry_space_group_name_H-M 'P 1 21/c 1'
_atom_sites_solution_hydrogens geom
_atom_sites_solution_primary dual
_audit_creation_date 2019-02-04
_audit_creation_method
;
Olex2 1.2
(compiled 2018.05.29 svn.r3508 for OlexSys, GUI svn.r5506)
;
_audit_update_record
;
2019-02-04 deposited with the CCDC.    2019-04-02 downloaded from the CCDC.
;
_cell_angle_alpha 90
_cell_angle_beta 106.9706(11)
_cell_angle_gamma 90
_cell_formula_units_Z 4
_cell_length_a 17.49982(19)
_cell_length_b 18.08188(17)
_cell_length_c 24.0311(3)
_cell_measurement_reflns_used 14637
_cell_measurement_temperature 150.04(18)
_cell_measurement_theta_max 75.7460
_cell_measurement_theta_min 3.6600
_cell_volume 7273.03(14)
_computing_cell_refinement 'CrysAlisPro 1.171.39.34b (Rigaku OD, 2017)'
_computing_data_collection 'CrysAlisPro 1.171.39.34b (Rigaku OD, 2017)'
_computing_data_reduction 'CrysAlisPro 1.171.39.34b (Rigaku OD, 2017)'
_computing_molecular_graphics 'Olex2 (Dolomanov et al., 2009)'
_computing_publication_material 'Olex2 (Dolomanov et al., 2009)'
_computing_structure_refinement 'ShelXL (Sheldrick, 2015)'
_computing_structure_solution 'ShelXT (Sheldrick, 2015)'
_diffrn_ambient_environment N~2~
_diffrn_ambient_temperature 150.04(18)
_diffrn_detector 'CCD plate'
_diffrn_detector_area_resol_mean 10.4102
_diffrn_detector_type Atlas
_diffrn_measured_fraction_theta_full 1.000
_diffrn_measured_fraction_theta_max 0.991
_diffrn_measurement_details
;
List of Runs (angles in degrees, time in seconds):

  # Type    Start    End  Width  t~exp~   \w     \q     \k     \f   Frames
#--------------------------------------------------------------------------
  1  \w     81.00 124.00   1.00    3.00    --   42.66 178.00  30.00   43
  2  \w     60.00 121.00   1.00    3.00    --   42.66 178.00-120.00   61
  3  \w    -41.00  36.00   1.00    3.00    --  -42.66  19.00  60.00   77
  4  \w    -49.00  29.00   1.00    3.00    --  -42.66  38.00 -60.00   78
  5  \w    146.00 172.00   1.00   10.00    --  111.00 125.00  90.00   26
  6  \w    123.00 170.00   1.00   10.00    --  111.00 115.00 -54.00   47
  7  \w     81.00 174.00   1.00   10.00    --  111.00  15.00 150.00   93
  8  \w     82.00 107.00   1.00   10.00    --  111.00 -95.00 -60.00   25
  9  \w     96.00 121.00   1.00   10.00    --  111.00-125.00 -60.00   25
 10  \w     76.00 118.00   1.00   10.00    --  111.00-125.00-150.00   42
 11  \w     57.00  97.00   1.00   10.00    --  111.00 -45.00-180.00   40
 12  \w     43.00  89.00   1.00   10.00    --  111.00 -30.00-180.00   46
 13  \w     38.00 139.00   1.00   10.00    --  111.00 -77.00-150.00  101
 14  \w     49.00  89.00   1.00   10.00    --  111.00 -30.00   0.00   40
 15  \w     51.00 108.00   1.00   10.00    --  111.00 -95.00  30.00   57
 16  \w     42.00  68.00   1.00   10.00    --  111.00 -45.00 120.00   26
 17  \w     37.00  90.00   1.00   10.00    --  111.00 -30.00  60.00   53
 18  \w     37.00  64.00   1.00   10.00    --  111.00 -95.00  60.00   27
 19  \w     36.00  89.00   1.00   10.00    --  111.00 -30.00 -60.00   53
 20  \w     32.00  60.00   1.00   10.00    --  111.00 -95.00 -60.00   28
 21  \w     42.00  68.00   1.00   10.00    --  111.00-125.00 -60.00   26
 22  \w     42.00  71.00   1.00   10.00    --  111.00-125.00-150.00   29
;
_diffrn_measurement_device 'four-circle diffractometer'
_diffrn_measurement_device_type 'SuperNova, Dual, Cu at home/near, Atlas'
_diffrn_measurement_method '\w scans'
_diffrn_orient_matrix_type 'CrysAlisPro convention (1999,Acta A55,543-557)'
_diffrn_orient_matrix_UB_11 0.0505578000
_diffrn_orient_matrix_UB_12 0.0144484000
_diffrn_orient_matrix_UB_13 -0.0417107000
_diffrn_orient_matrix_UB_21 -0.0215359000
_diffrn_orient_matrix_UB_22 0.0827666000
_diffrn_orient_matrix_UB_23 -0.0017537000
_diffrn_orient_matrix_UB_31 0.0738783000
_diffrn_orient_matrix_UB_32 0.0142494000
_diffrn_orient_matrix_UB_33 0.0523791000
_diffrn_radiation_monochromator mirror
_diffrn_radiation_probe x-ray
_diffrn_radiation_type CuK\a
_diffrn_radiation_wavelength 1.54184
_diffrn_reflns_av_R_equivalents 0.0415
_diffrn_reflns_av_unetI/netI 0.0413
_diffrn_reflns_Laue_measured_fraction_full 1.000
_diffrn_reflns_Laue_measured_fraction_max 0.991
_diffrn_reflns_limit_h_max 21
_diffrn_reflns_limit_h_min -16
_diffrn_reflns_limit_k_max 22
_diffrn_reflns_limit_k_min -22
_diffrn_reflns_limit_l_max 30
_diffrn_reflns_limit_l_min -26
_diffrn_reflns_number 47642
_diffrn_reflns_point_group_measured_fraction_full 1.000
_diffrn_reflns_point_group_measured_fraction_max 0.991
_diffrn_reflns_theta_full 67.684
_diffrn_reflns_theta_max 76.164
_diffrn_reflns_theta_min 3.598
_diffrn_source 'micro-focus sealed X-ray tube'
_diffrn_source_type 'SuperNova (Cu) X-ray Source'
_exptl_absorpt_coefficient_mu 2.833
_exptl_absorpt_correction_T_max 1.00000
_exptl_absorpt_correction_T_min 0.79202
_exptl_absorpt_correction_type multi-scan
_exptl_absorpt_process_details
;
CrysAlisPro 1.171.39.34b (Rigaku Oxford Diffraction, 2017)
Empirical absorption correction using spherical harmonics,
 implemented in SCALE3 ABSPACK scaling algorithm.
;
_exptl_crystal_colour 'dark orange'
_exptl_crystal_colour_modifier dark
_exptl_crystal_colour_primary orange
_exptl_crystal_density_diffrn 1.426
_exptl_crystal_description plate
_exptl_crystal_F_000 3184
_exptl_crystal_size_max 0.225
_exptl_crystal_size_mid 0.2
_exptl_crystal_size_min 0.198
_refine_diff_density_max 1.205
_refine_diff_density_min -0.894
_refine_diff_density_rms 0.073
_refine_ls_extinction_method none
_refine_ls_goodness_of_fit_ref 1.024
_refine_ls_hydrogen_treatment constr
_refine_ls_matrix_type full
_refine_ls_number_parameters 1064
_refine_ls_number_reflns 15081
_refine_ls_number_restraints 589
_refine_ls_restrained_S_all 1.091
_refine_ls_R_factor_all 0.0657
_refine_ls_R_factor_gt 0.0475
_refine_ls_shift/su_max 0.002
_refine_ls_shift/su_mean 0.000
_refine_ls_structure_factor_coef Fsqd
_refine_ls_weighting_details 'w=1/[\s^2^(Fo^2^)+(0.0723P)^2^+6.2268P] where P=(Fo^2^+2Fc^2^)/3'
_refine_ls_weighting_scheme calc
_refine_ls_wR_factor_gt 0.1223
_refine_ls_wR_factor_ref 0.1369
_reflns_Friedel_coverage 0.000
_reflns_number_gt 11420
_reflns_number_total 15081
_reflns_threshold_expression 'I > 2\s(I)'
_cod_data_source_file c9dt00971j2.cif
_cod_data_source_block 143amm18
_cod_depositor_comments 'Adding full bibliography for 7049789--7049794.cif.'
_cod_original_cell_volume 7273.01(14)
_cod_database_code 7049794
_shelx_shelxl_version_number 2018/1
_chemical_oxdiff_formula 'C54 H66 Rh1 B1 F24 N3 O2'
_shelx_space_group_comment
;
The symmetry employed for this shelxl refinement is uniquely defined
by the following loop, which should always be used as a source of
symmetry information in preference to the above space-group names.
They are only intended as comments.
;
_shelx_estimated_absorpt_t_max 0.604
_shelx_estimated_absorpt_t_min 0.568
_reflns_odcompleteness_completeness 99.90
_reflns_odcompleteness_iscentric 1
_reflns_odcompleteness_theta 74.33
_olex2_refinement_description
;
1. Fixed Uiso
 At 1.2 times of:
  All C(H) groups, All C(H,H) groups
 At 1.5 times of:
  All C(H,H,H) groups
2. Restrained distances
 C69-C68 = C69A-C68A = C70-C69 = C70A-C69A = C71-C70 = C71A-C70A = C72A-C71A =
 C72-C71
 1.51 with sigma of 0.01
 F4-F5 \\sim F4-F6 \\sim F5-F6 \\sim F4A-F5A \\sim F4A-F6A \\sim F5A-F6A
 with sigma of 0.04
 F22-F23 \\sim F22-F24 \\sim F23-F24 \\sim F23A-F22A \\sim F23A-F24A \\sim
F22A-F24A
 with sigma of 0.04
 C67-F22 \\sim C67-F23 \\sim C67-F24 \\sim C67-F23A \\sim C67-F22A \\sim
C67-F24A
 with sigma of 0.02
 C43-F4 \\sim C43-F5 \\sim C43-F6 \\sim C43-F4A \\sim C43-F5A \\sim C43-F6A
 with sigma of 0.02
 F7-F8 \\sim F7-F9 \\sim F8-F9 \\sim F9A-F8A \\sim F9A-F7A \\sim F8A-F7A
 with sigma of 0.04
 C51-F7 \\sim C51-F8 \\sim C51-F9 \\sim C51-F9A \\sim C51-F8A \\sim C51-F7A
 with sigma of 0.02
3. Uiso/Uaniso restraints and constraints
C67 \\sim F22 \\sim F23 \\sim F24 \\sim F24A \\sim F22A \\sim F23A: within 2A
with sigma of 0.01 and sigma for terminal atoms of 0.01
C43 \\sim F4 \\sim F5 \\sim F6 \\sim F4A \\sim F5A \\sim F6A: within 2A with
sigma of 0.01 and sigma for terminal atoms of 0.01
C51 \\sim F7 \\sim F8 \\sim F9 \\sim F7A \\sim F8A \\sim F9A: within 2A with
sigma of 0.01 and sigma for terminal atoms of 0.01
C68 \\sim C69 \\sim C70 \\sim C71 \\sim C72 \\sim C68A \\sim C69A \\sim C70A
\\sim C71A \\sim C72A: within 2A with sigma of 0.01 and sigma for terminal
atoms of 0.01
4. Rigid body (RIGU) restrains
 C67, F22, F23, F24, F24A, F22A, F23A
 with sigma for 1-2 distances of 0.004 and sigma for 1-3 distances of 0.004
 C43, F4, F5, F6, F4A, F5A, F6A
 with sigma for 1-2 distances of 0.004 and sigma for 1-3 distances of 0.004
 C51, F7, F8, F9, F7A, F8A, F9A
 with sigma for 1-2 distances of 0.004 and sigma for 1-3 distances of 0.004
 C68, C69, C70, C71, C72, C68A, C69A, C70A, C71A, C72A
 with sigma for 1-2 distances of 0.004 and sigma for 1-3 distances of 0.004
5. Others
 Sof(F4A)=Sof(F5A)=Sof(F6A)=1-FVAR(1)
 Sof(F4)=Sof(F5)=Sof(F6)=FVAR(1)
 Sof(F7A)=Sof(F8A)=Sof(F9A)=1-FVAR(2)
 Sof(F7)=Sof(F8)=Sof(F9)=FVAR(2)
 Sof(F24A)=Sof(F22A)=Sof(F23A)=1-FVAR(3)
 Sof(F22)=Sof(F23)=Sof(F24)=FVAR(3)
 Sof(C68A)=Sof(H68D)=Sof(H68E)=Sof(H68F)=Sof(C69A)=Sof(H69C)=Sof(H69D)=
 Sof(C70A)=Sof(H70C)=Sof(H70D)=Sof(C71A)=Sof(H71C)=Sof(H71D)=Sof(C72A)=
 Sof(H72D)=Sof(H72E)=Sof(H72F)=1-FVAR(4)
 Sof(C68)=Sof(H68A)=Sof(H68B)=Sof(H68C)=Sof(C69)=Sof(H69A)=Sof(H69B)=Sof(C70)=
 Sof(H70A)=Sof(H70B)=Sof(C71)=Sof(H71A)=Sof(H71B)=Sof(C72)=Sof(H72A)=Sof(H72B)=
 Sof(H72C)=FVAR(4)
6.a Ternary CH refined with riding coordinates:
 C16(H16), C19(H19), C28(H28), C31(H31)
6.b Secondary CH2 refined with riding coordinates:
 C69(H69A,H69B), C70(H70A,H70B), C71(H71A,H71B), C69A(H69C,H69D), C70A(H70C,
 H70D), C71A(H71C,H71D)
6.c Aromatic/amide H refined with riding coordinates:
 C2(H2), C3(H3), C4(H4), C12(H12), C13(H13), C14(H14), C24(H24), C25(H25),
 C26(H26), C57(H57), C37(H37), C39(H39), C41(H41), C49(H49), C47(H47), C45(H45),
  C53(H53), C55(H55), C61(H61), C63(H63), C65(H65)
6.d Idealised Me refined as rotating group:
 C7(H7A,H7B,H7C), C9(H9A,H9B,H9C), C17(H17A,H17B,H17C), C18(H18A,H18B,H18C),
 C20(H20A,H20B,H20C), C21(H21A,H21B,H21C), C29(H29A,H29B,H29C), C30(H30A,H30B,
 H30C), C32(H32A,H32B,H32C), C33(H33A,H33B,H33C), C35(H35A,H35B,H35C), C68(H68A,
 H68B,H68C), C72(H72A,H72B,H72C), C68A(H68D,H68E,H68F), C72A(H72D,H72E,H72F)
;
_olex2_submission_special_instructions 'No special instructions were received'
_oxdiff_exptl_absorpt_empirical_details
;
Empirical correction (ABSPACK) includes:
- Absorption correction using spherical harmonics
- Frame scaling
;
_oxdiff_exptl_absorpt_empirical_full_max 1.183
_oxdiff_exptl_absorpt_empirical_full_min 0.783

loop_
_space_group_symop_operation_xyz
'x, y, z'
'-x, y+1/2, -z+1/2'
'-x, -y, -z'
'x, -y-1/2, z-1/2'

loop_
_atom_site_label
_atom_site_type_symbol
_atom_site_fract_x
_atom_site_fract_y
_atom_site_fract_z
_atom_site_U_iso_or_equiv
_atom_site_adp_type
_atom_site_occupancy
_atom_site_site_symmetry_order
_atom_site_calc_flag
_atom_site_refinement_flags_posn
_atom_site_refinement_flags_adp
_atom_site_refinement_flags_occupancy
_atom_site_disorder_assembly
_atom_site_disorder_group
Rh1 Rh 0.25173(2) 0.75110(2) 0.89486(2) 0.02357(7) Uani 1 1 d . . . . .
N1 N 0.26866(14) 0.85519(13) 0.90067(10) 0.0263(5) Uani 1 1 d . . . . .
N2 N 0.24349(14) 0.77064(14) 0.97680(11) 0.0273(5) Uani 1 1 d . . . . .
N3 N 0.26535(14) 0.77305(13) 0.81562(10) 0.0257(5) Uani 1 1 d . . . . .
N4 N 0.23077(16) 0.64112(14) 0.88139(11) 0.0315(5) Uani 1 1 d . . . . .
C1 C 0.26683(16) 0.89065(16) 0.94998(13) 0.0277(6) Uani 1 1 d . . . . .
C2 C 0.27892(18) 0.96628(16) 0.95485(14) 0.0330(6) Uani 1 1 d . . . . .
H2 H 0.278267 0.991427 0.989415 0.040 Uiso 1 1 calc R . . . .
C3 C 0.29202(19) 1.00496(16) 0.90852(15) 0.0354(7) Uani 1 1 d . . . . .
H3 H 0.300591 1.056879 0.911400 0.042 Uiso 1 1 calc R . . . .
C4 C 0.29261(18) 0.96805(17) 0.85818(14) 0.0333(6) Uani 1 1 d . . . . .
H4 H 0.300905 0.994379 0.826228 0.040 Uiso 1 1 calc R . . . .
C5 C 0.28087(16) 0.89173(16) 0.85501(13) 0.0277(6) Uani 1 1 d . . . . .
C6 C 0.25070(17) 0.83959(16) 0.99270(13) 0.0296(6) Uani 1 1 d . . . . .
C7 C 0.2432(2) 0.86820(18) 1.04912(14) 0.0379(7) Uani 1 1 d . . . . .
H7A H 0.227514 0.827754 1.070654 0.057 Uiso 1 1 calc GR . . . .
H7B H 0.202455 0.907126 1.041592 0.057 Uiso 1 1 calc GR . . . .
H7C H 0.294586 0.888515 1.072172 0.057 Uiso 1 1 calc GR . . . .
C8 C 0.27878(17) 0.84216(16) 0.80612(13) 0.0287(6) Uani 1 1 d . . . . .
C9 C 0.2912(2) 0.87143(19) 0.75134(15) 0.0398(7) Uani 1 1 d . . . . .
H9A H 0.293367 0.830153 0.725414 0.060 Uiso 1 1 calc GR . . . .
H9B H 0.341535 0.899050 0.760588 0.060 Uiso 1 1 calc GR . . . .
H9C H 0.246860 0.904301 0.732046 0.060 Uiso 1 1 calc GR . . . .
C10 C 0.22981(17) 0.71252(16) 1.01358(12) 0.0271(6) Uani 1 1 d . . . . .
C11 C 0.29249(18) 0.68673(16) 1.05959(13) 0.0298(6) Uani 1 1 d . . . . .
C12 C 0.2772(2) 0.62562(18) 1.09064(14) 0.0350(6) Uani 1 1 d . . . . .
H12 H 0.318801 0.606161 1.122019 0.042 Uiso 1 1 calc R . . . .
C13 C 0.2024(2) 0.59330(18) 1.07626(15) 0.0382(7) Uani 1 1 d . . . . .
H13 H 0.193134 0.552008 1.097878 0.046 Uiso 1 1 calc R . . . .
C14 C 0.14104(19) 0.62050(18) 1.03076(15) 0.0354(6) Uani 1 1 d . . . . .
H14 H 0.089885 0.597857 1.021615 0.042 Uiso 1 1 calc R . . . .
C15 C 0.15300(18) 0.68079(17) 0.99798(13) 0.0306(6) Uani 1 1 d . . . . .
C16 C 0.37563(19) 0.72141(18) 1.07602(14) 0.0354(7) Uani 1 1 d . . . . .
H16 H 0.369650 0.772046 1.058532 0.042 Uiso 1 1 calc R . . . .
C17 C 0.4307(3) 0.6789(3) 1.0497(3) 0.0727(15) Uani 1 1 d . . . . .
H17A H 0.436122 0.628008 1.064470 0.109 Uiso 1 1 calc GR . . . .
H17B H 0.483344 0.702648 1.060407 0.109 Uiso 1 1 calc GR . . . .
H17C H 0.408538 0.678311 1.007293 0.109 Uiso 1 1 calc GR . . . .
C18 C 0.4100(3) 0.7310(3) 1.14177(18) 0.0673(13) Uani 1 1 d . . . . .
H18A H 0.370914 0.756378 1.157047 0.101 Uiso 1 1 calc GR . . . .
H18B H 0.459116 0.760363 1.150264 0.101 Uiso 1 1 calc GR . . . .
H18C H 0.422033 0.682293 1.160186 0.101 Uiso 1 1 calc GR . . . .
C19 C 0.08558(19) 0.71358(19) 0.94944(15) 0.0374(7) Uani 1 1 d . . . . .
H19 H 0.110199 0.738433 0.921687 0.045 Uiso 1 1 calc R . . . .
C20 C 0.0429(2) 0.7734(2) 0.97450(19) 0.0510(9) Uani 1 1 d . . . . .
H20A H 0.020688 0.751334 1.003667 0.076 Uiso 1 1 calc GR . . . .
H20B H -0.000430 0.794911 0.943112 0.076 Uiso 1 1 calc GR . . . .
H20C H 0.081079 0.812234 0.992716 0.076 Uiso 1 1 calc GR . . . .
C21 C 0.0266(2) 0.6561(2) 0.91499(17) 0.0494(9) Uani 1 1 d . . . . .
H21A H 0.055632 0.618230 0.900132 0.074 Uiso 1 1 calc GR . . . .
H21B H -0.012362 0.680292 0.882306 0.074 Uiso 1 1 calc GR . . . .
H21C H -0.001253 0.632965 0.940406 0.074 Uiso 1 1 calc GR . . . .
C22 C 0.25785(18) 0.71740(16) 0.77158(12) 0.0281(6) Uani 1 1 d . . . . .
C23 C 0.3215(2) 0.66843(19) 0.77708(14) 0.0377(7) Uani 1 1 d . . . . .
C24 C 0.3112(3) 0.6119(2) 0.73625(16) 0.0511(10) Uani 1 1 d . . . . .
H24 H 0.353712 0.578296 0.738379 0.061 Uiso 1 1 calc R . . . .
C25 C 0.2404(3) 0.6041(2) 0.69286(16) 0.0551(11) Uani 1 1 d . . . . .
H25 H 0.234658 0.565445 0.665187 0.066 Uiso 1 1 calc R . . . .
C26 C 0.1776(3) 0.6517(2) 0.68902(16) 0.0493(9) Uani 1 1 d . . . . .
H26 H 0.128895 0.644914 0.659050 0.059 Uiso 1 1 calc R . . . .
C27 C 0.1845(2) 0.70965(18) 0.72845(14) 0.0364(7) Uani 1 1 d . . . . .
C28 C 0.3990(2) 0.6778(2) 0.82576(16) 0.0481(9) Uani 1 1 d . . . . .
H28 H 0.385735 0.701641 0.859342 0.058 Uiso 1 1 calc R . . . .
C29 C 0.4394(3) 0.6031(3) 0.8469(3) 0.0797(16) Uani 1 1 d . . . . .
H29A H 0.399880 0.568698 0.853704 0.119 Uiso 1 1 calc GR . . . .
H29B H 0.482401 0.610516 0.883128 0.119 Uiso 1 1 calc GR . . . .
H29C H 0.461730 0.582711 0.817172 0.119 Uiso 1 1 calc GR . . . .
C30 C 0.4553(3) 0.7280(3) 0.8073(2) 0.0579(10) Uani 1 1 d . . . . .
H30A H 0.468318 0.706512 0.773777 0.087 Uiso 1 1 calc GR . . . .
H30B H 0.504389 0.733973 0.839554 0.087 Uiso 1 1 calc GR . . . .
H30C H 0.430069 0.776402 0.796625 0.087 Uiso 1 1 calc GR . . . .
C31 C 0.1137(2) 0.7586(2) 0.72628(17) 0.0479(9) Uani 1 1 d . . . . .
H31 H 0.134250 0.803397 0.750459 0.057 Uiso 1 1 calc R . . . .
C32 C 0.0568(3) 0.7190(4) 0.7534(3) 0.0820(16) Uani 1 1 d . . . . .
H32A H 0.038040 0.673265 0.731874 0.123 Uiso 1 1 calc GR . . . .
H32B H 0.011087 0.751082 0.751718 0.123 Uiso 1 1 calc GR . . . .
H32C H 0.084711 0.707123 0.794035 0.123 Uiso 1 1 calc GR . . . .
C33 C 0.0695(4) 0.7851(4) 0.6649(2) 0.0855(17) Uani 1 1 d . . . . .
H33A H 0.107055 0.810500 0.648069 0.128 Uiso 1 1 calc GR . . . .
H33B H 0.026803 0.819258 0.666606 0.128 Uiso 1 1 calc GR . . . .
H33C H 0.046385 0.742475 0.640586 0.128 Uiso 1 1 calc GR . . . .
C34 C 0.2179(2) 0.58326(17) 0.86266(14) 0.0355(7) Uani 1 1 d . . . . .
C35 C 0.2009(3) 0.51095(19) 0.83477(18) 0.0514(9) Uani 1 1 d . . . . .
H35A H 0.201421 0.514781 0.794213 0.077 Uiso 1 1 calc GR . . . .
H35B H 0.148153 0.494085 0.835954 0.077 Uiso 1 1 calc GR . . . .
H35C H 0.241618 0.475443 0.855434 0.077 Uiso 1 1 calc GR . . . .
F1 F 0.43389(16) 0.5657(2) 0.63631(18) 0.0981(12) Uani 1 1 d . . . . .
F2 F 0.54183(16) 0.50676(14) 0.67246(13) 0.0647(7) Uani 1 1 d . . . . .
F3 F 0.5203(2) 0.60958(18) 0.70922(16) 0.0950(11) Uani 1 1 d . . . . .
F10 F 0.98647(18) 0.5367(2) 0.78648(15) 0.0928(11) Uani 1 1 d . . . . .
F11 F 0.8885(3) 0.46714(18) 0.75472(16) 0.1088(15) Uani 1 1 d . . . . .
F12 F 0.8790(3) 0.5640(3) 0.80160(16) 0.1310(19) Uani 1 1 d . . . . .
F21 F 0.6131(2) 0.9451(2) 0.7998(2) 0.1154(16) Uani 1 1 d . . . . .
F13 F 0.90781(15) 0.94761(16) 0.49607(13) 0.0725(8) Uani 1 1 d . . . . .
F14 F 0.95797(12) 0.85465(13) 0.54767(12) 0.0578(6) Uani 1 1 d . . . . .
F15 F 0.94973(17) 0.9565(2) 0.58887(16) 0.0931(11) Uani 1 1 d . . . . .
F16 F 0.61485(16) 0.98406(17) 0.44860(12) 0.0721(8) Uani 1 1 d . . . . .
F17 F 0.55123(13) 0.92951(16) 0.49853(16) 0.0814(10) Uani 1 1 d . . . . .
F18 F 0.62222(18) 1.02403(16) 0.53323(15) 0.0856(10) Uani 1 1 d . . . . .
F19 F 0.5556(2) 0.9301(2) 0.7110(2) 0.1179(15) Uani 1 1 d . . . . .
F20 F 0.5568(2) 0.84226(18) 0.7682(2) 0.1050(13) Uani 1 1 d . . . . .
C57 C 0.82282(17) 0.83061(15) 0.58322(14) 0.0305(6) Uani 1 1 d . . . . .
H57 H 0.869412 0.803189 0.602300 0.037 Uiso 1 1 calc R . . . .
C46 C 0.88469(19) 0.57938(18) 0.70562(17) 0.0410(8) Uani 1 1 d . . . . .
C44 C 0.80886(17) 0.67924(16) 0.64561(15) 0.0318(6) Uani 1 1 d . . . . .
C36 C 0.65514(17) 0.69758(15) 0.60785(15) 0.0325(6) Uani 1 1 d . . . . .
C37 C 0.61755(19) 0.65978(17) 0.64367(17) 0.0387(7) Uani 1 1 d . . . . .
H37 H 0.638377 0.664274 0.684714 0.046 Uiso 1 1 calc R . . . .
C54 C 0.69063(17) 0.91426(16) 0.52887(15) 0.0339(6) Uani 1 1 d . . . . .
C38 C 0.5499(2) 0.61550(18) 0.6202(2) 0.0463(9) Uani 1 1 d . . . . .
C39 C 0.5182(2) 0.60667(19) 0.5612(2) 0.0477(9) Uani 1 1 d . . . . .
H39 H 0.472723 0.576230 0.545638 0.057 Uiso 1 1 calc R . . . .
C40 C 0.5542(2) 0.64318(18) 0.52522(18) 0.0439(8) Uani 1 1 d . . . . .
C41 C 0.62119(18) 0.68731(16) 0.54815(16) 0.0353(7) Uani 1 1 d . . . . .
H41 H 0.644757 0.711410 0.522106 0.042 Uiso 1 1 calc R . . . .
C42 C 0.5127(2) 0.5747(2) 0.6600(2) 0.0561(11) Uani 1 1 d . . . . .
C43 C 0.5218(3) 0.6331(3) 0.4614(2) 0.0699(11) Uani 1 1 d D U . . .
C48 C 0.8944(2) 0.59633(19) 0.61041(18) 0.0433(8) Uani 1 1 d . . . . .
C49 C 0.84101(19) 0.65558(17) 0.60200(16) 0.0368(7) Uani 1 1 d . . . . .
H49 H 0.826228 0.680410 0.565577 0.044 Uiso 1 1 calc R . . . .
C47 C 0.9163(2) 0.55762(19) 0.66203(18) 0.0459(9) Uani 1 1 d . . . . .
H47 H 0.952174 0.517033 0.667400 0.055 Uiso 1 1 calc R . . . .
C45 C 0.83239(18) 0.63936(17) 0.69792(15) 0.0349(7) Uani 1 1 d . . . . .
H45 H 0.812181 0.653568 0.728985 0.042 Uiso 1 1 calc R . . . .
C51 C 0.9288(3) 0.5730(2) 0.5627(2) 0.0630(10) Uani 1 1 d D U . . .
C50 C 0.9082(2) 0.5373(2) 0.7618(2) 0.0531(10) Uani 1 1 d . . . . .
C52 C 0.74915(17) 0.80857(15) 0.58994(14) 0.0295(6) Uani 1 1 d . . . . .
C53 C 0.68362(17) 0.85322(16) 0.56158(15) 0.0328(6) Uani 1 1 d . . . . .
H53 H 0.632427 0.840921 0.565052 0.039 Uiso 1 1 calc R . . . .
C55 C 0.76410(18) 0.93425(17) 0.52172(15) 0.0339(6) Uani 1 1 d . . . . .
H55 H 0.768994 0.975689 0.498696 0.041 Uiso 1 1 calc R . . . .
C56 C 0.82979(17) 0.89128(16) 0.54954(14) 0.0317(6) Uani 1 1 d . . . . .
C59 C 0.9104(2) 0.9128(2) 0.54529(18) 0.0432(8) Uani 1 1 d . . . . .
C58 C 0.6196(2) 0.96231(19) 0.50258(18) 0.0436(8) Uani 1 1 d . . . . .
C60 C 0.74217(18) 0.78981(16) 0.69321(15) 0.0339(7) Uani 1 1 d . . . . .
C61 C 0.6737(2) 0.81881(17) 0.70429(17) 0.0402(7) Uani 1 1 d . . . . .
H61 H 0.622668 0.804715 0.679700 0.048 Uiso 1 1 calc R . . . .
C62 C 0.6775(2) 0.86704(19) 0.7495(2) 0.0490(9) Uani 1 1 d . . . . .
C63 C 0.7507(3) 0.8895(2) 0.7861(2) 0.0556(10) Uani 1 1 d . . . . .
H63 H 0.753610 0.922881 0.817167 0.067 Uiso 1 1 calc R . . . .
C64 C 0.8195(2) 0.8619(2) 0.77616(18) 0.0470(8) Uani 1 1 d . . . . .
C65 C 0.8155(2) 0.81321(18) 0.73085(16) 0.0388(7) Uani 1 1 d . . . . .
H65 H 0.863653 0.795224 0.725144 0.047 Uiso 1 1 calc R . . . .
C66 C 0.6012(3) 0.8953(3) 0.7584(3) 0.0687(14) Uani 1 1 d . . . . .
C67 C 0.8995(3) 0.8870(3) 0.8134(2) 0.0673(11) Uani 1 1 d D U . . .
B1 B 0.73913(19) 0.74320(18) 0.63424(16) 0.0294(6) Uani 1 1 d . . . . .
F4 F 0.4503(3) 0.6068(5) 0.4441(4) 0.104(2) Uani 0.596(6) 1 d D U P A 1
F5 F 0.5328(5) 0.6895(4) 0.4318(3) 0.104(2) Uani 0.596(6) 1 d D U P A 1
F6 F 0.5683(4) 0.5790(4) 0.4444(2) 0.0969(18) Uani 0.596(6) 1 d D U P A 1
F7 F 0.9298(4) 0.6272(3) 0.5265(3) 0.0828(15) Uani 0.614(6) 1 d D U P B 1
F8 F 1.0100(3) 0.5599(4) 0.5862(3) 0.0825(15) Uani 0.614(6) 1 d D U P B 1
F9 F 0.9001(4) 0.5131(4) 0.5377(3) 0.0790(16) Uani 0.614(6) 1 d D U P B 1
F22 F 0.9018(7) 0.8996(7) 0.8708(4) 0.084(2) Uani 0.447(12) 1 d D U P C 1
F23 F 0.9190(7) 0.9526(6) 0.7972(5) 0.100(3) Uani 0.447(12) 1 d D U P C 1
F24 F 0.9596(6) 0.8408(7) 0.8206(6) 0.085(2) Uani 0.447(12) 1 d D U P C 1
F4A F 0.4767(7) 0.5742(5) 0.4448(5) 0.093(3) Uani 0.404(6) 1 d D U P A 2
F5A F 0.4639(6) 0.6872(5) 0.4386(4) 0.102(2) Uani 0.404(6) 1 d D U P A 2
F6A F 0.5687(5) 0.6401(7) 0.4298(4) 0.092(2) Uani 0.404(6) 1 d D U P A 2
F7A F 0.9920(6) 0.5994(6) 0.5600(5) 0.087(2) Uani 0.386(6) 1 d D U P B 2
F8A F 0.9333(7) 0.4984(5) 0.5577(5) 0.082(2) Uani 0.386(6) 1 d D U P B 2
F9A F 0.8736(5) 0.5844(5) 0.5070(3) 0.086(2) Uani 0.386(6) 1 d D U P B 2
F24A F 0.9441(6) 0.8285(5) 0.8372(4) 0.083(2) Uani 0.553(12) 1 d D U P C 2
F22A F 0.8956(6) 0.9325(6) 0.8541(5) 0.104(2) Uani 0.553(12) 1 d D U P C 2
F23A F 0.9438(4) 0.9164(6) 0.7804(3) 0.089(2) Uani 0.553(12) 1 d D U P C 2
C68 C 0.7461(8) 0.6365(8) 0.4340(5) 0.096(3) Uani 0.486(6) 1 d D U P D 1
H68A H 0.699303 0.625598 0.400918 0.144 Uiso 0.486(6) 1 calc GR . P D 1
H68B H 0.731235 0.633419 0.470200 0.144 Uiso 0.486(6) 1 calc GR . P D 1
H68C H 0.788391 0.600580 0.435025 0.144 Uiso 0.486(6) 1 calc GR . P D 1
C69 C 0.7768(8) 0.7162(8) 0.4272(6) 0.094(3) Uani 0.486(6) 1 d D U P D 1
H69A H 0.806330 0.736683 0.465710 0.112 Uiso 0.486(6) 1 calc R . P D 1
H69B H 0.812896 0.715430 0.402261 0.112 Uiso 0.486(6) 1 calc R . P D 1
C70 C 0.7064(9) 0.7601(8) 0.4007(7) 0.110(3) Uani 0.486(6) 1 d D U P D 1
H70A H 0.674111 0.762239 0.428249 0.132 Uiso 0.486(6) 1 calc R . P D 1
H70B H 0.674380 0.733389 0.365687 0.132 Uiso 0.486(6) 1 calc R . P D 1
C71 C 0.7175(12) 0.8367(9) 0.3831(6) 0.117(3) Uani 0.486(6) 1 d D U P D 1
H71A H 0.675953 0.867531 0.392183 0.140 Uiso 0.486(6) 1 calc R . P D 1
H71B H 0.769730 0.854197 0.408379 0.140 Uiso 0.486(6) 1 calc R . P D 1
C72 C 0.7153(11) 0.8524(11) 0.3243(5) 0.103(3) Uani 0.486(6) 1 d D U P D 1
H72A H 0.769455 0.849120 0.320487 0.155 Uiso 0.486(6) 1 calc GR . P D 1
H72B H 0.694353 0.902422 0.314014 0.155 Uiso 0.486(6) 1 calc GR . P D 1
H72C H 0.680703 0.816505 0.298263 0.155 Uiso 0.486(6) 1 calc GR . P D 1
C68A C 0.7397(10) 0.7293(9) 0.4291(7) 0.102(3) Uani 0.514(6) 1 d D U P D 2
H68D H 0.699886 0.707577 0.395582 0.153 Uiso 0.514(6) 1 calc GR . P D 2
H68E H 0.713035 0.761542 0.450359 0.153 Uiso 0.514(6) 1 calc GR . P D 2
H68F H 0.767906 0.689690 0.454863 0.153 Uiso 0.514(6) 1 calc GR . P D 2
C69A C 0.7957(9) 0.7714(9) 0.4093(6) 0.120(3) Uani 0.514(6) 1 d D U P D 2
H69C H 0.829253 0.736565 0.394951 0.144 Uiso 0.514(6) 1 calc R . P D 2
H69D H 0.831270 0.797669 0.443203 0.144 Uiso 0.514(6) 1 calc R . P D 2
C70A C 0.7611(9) 0.8286(10) 0.3613(7) 0.120(3) Uani 0.514(6) 1 d D U P D 2
H70C H 0.799905 0.869913 0.371175 0.144 Uiso 0.514(6) 1 calc R . P D 2
H70D H 0.769139 0.805555 0.326066 0.144 Uiso 0.514(6) 1 calc R . P D 2
C71A C 0.6841(9) 0.8657(8) 0.3398(7) 0.115(3) Uani 0.514(6) 1 d D U P D 2
H71C H 0.661384 0.871654 0.372704 0.137 Uiso 0.514(6) 1 calc R . P D 2
H71D H 0.647707 0.832754 0.310997 0.137 Uiso 0.514(6) 1 calc R . P D 2
C72A C 0.6842(9) 0.9399(7) 0.3120(5) 0.100(3) Uani 0.514(6) 1 d D U P D 2
H72D H 0.677586 0.933485 0.270317 0.150 Uiso 0.514(6) 1 calc GR . P D 2
H72E H 0.735046 0.964949 0.330203 0.150 Uiso 0.514(6) 1 calc GR . P D 2
H72F H 0.640135 0.969839 0.317186 0.150 Uiso 0.514(6) 1 calc GR . P D 2

loop_
_atom_site_aniso_label
_atom_site_aniso_U_11
_atom_site_aniso_U_22
_atom_site_aniso_U_33
_atom_site_aniso_U_23
_atom_site_aniso_U_13
_atom_site_aniso_U_12
Rh1 0.02817(11) 0.01871(11) 0.02661(11) -0.00040(7) 0.01238(8) -0.00280(7)
N1 0.0245(11) 0.0242(11) 0.0313(12) -0.0010(9) 0.0096(9) -0.0011(9)
N2 0.0298(12) 0.0251(11) 0.0305(12) -0.0030(9) 0.0142(9) -0.0025(9)
N3 0.0267(11) 0.0264(11) 0.0255(11) 0.0028(9) 0.0098(9) 0.0002(9)
N4 0.0418(14) 0.0246(12) 0.0326(12) 0.0007(10) 0.0177(10) -0.0029(10)
C1 0.0273(13) 0.0238(13) 0.0338(14) -0.0020(11) 0.0120(11) -0.0006(10)
C2 0.0327(14) 0.0241(14) 0.0421(16) -0.0045(12) 0.0107(12) 0.0001(11)
C3 0.0370(16) 0.0183(13) 0.0505(18) 0.0001(12) 0.0120(13) -0.0022(11)
C4 0.0321(14) 0.0244(14) 0.0433(17) 0.0075(12) 0.0110(12) -0.0025(11)
C5 0.0254(13) 0.0251(13) 0.0333(14) 0.0047(11) 0.0097(11) -0.0015(10)
C6 0.0322(14) 0.0249(14) 0.0336(14) -0.0025(11) 0.0127(11) -0.0014(11)
C7 0.0503(18) 0.0305(15) 0.0377(16) -0.0062(13) 0.0205(14) -0.0004(13)
C8 0.0274(13) 0.0264(14) 0.0332(14) 0.0046(11) 0.0105(11) -0.0026(11)
C9 0.0537(19) 0.0324(16) 0.0384(17) 0.0057(13) 0.0216(15) -0.0031(14)
C10 0.0354(14) 0.0226(13) 0.0294(14) -0.0017(11) 0.0191(11) -0.0023(11)
C11 0.0374(15) 0.0252(13) 0.0310(14) -0.0031(11) 0.0168(12) -0.0030(11)
C12 0.0439(17) 0.0300(15) 0.0325(15) 0.0015(12) 0.0136(13) 0.0002(13)
C13 0.0533(19) 0.0291(15) 0.0411(17) 0.0059(13) 0.0279(15) -0.0021(13)
C14 0.0354(15) 0.0306(15) 0.0463(17) 0.0006(13) 0.0214(13) -0.0032(12)
C15 0.0316(14) 0.0286(14) 0.0372(15) -0.0019(12) 0.0190(12) -0.0013(11)
C16 0.0365(16) 0.0280(14) 0.0403(17) -0.0012(13) 0.0092(13) -0.0057(12)
C17 0.047(2) 0.057(3) 0.127(4) -0.035(3) 0.046(3) -0.017(2)
C18 0.070(3) 0.079(3) 0.043(2) 0.002(2) 0.0010(19) -0.032(2)
C19 0.0319(15) 0.0392(17) 0.0453(18) 0.0052(14) 0.0177(13) -0.0023(13)
C20 0.0431(19) 0.048(2) 0.064(2) 0.0022(18) 0.0189(17) 0.0106(16)
C21 0.0405(18) 0.055(2) 0.050(2) -0.0007(17) 0.0101(15) -0.0060(16)
C22 0.0393(15) 0.0255(13) 0.0241(13) 0.0016(11) 0.0166(11) -0.0028(11)
C23 0.0506(19) 0.0347(16) 0.0361(16) 0.0051(13) 0.0257(14) 0.0070(14)
C24 0.086(3) 0.0364(18) 0.0436(19) 0.0055(15) 0.038(2) 0.0126(18)
C25 0.103(3) 0.0331(18) 0.0372(18) -0.0064(14) 0.034(2) -0.0074(19)
C26 0.071(3) 0.0408(19) 0.0353(17) -0.0034(15) 0.0142(16) -0.0163(18)
C27 0.0468(18) 0.0328(16) 0.0300(15) 0.0001(12) 0.0121(13) -0.0084(13)
C28 0.0463(19) 0.060(2) 0.0424(18) 0.0076(17) 0.0196(15) 0.0194(17)
C29 0.068(3) 0.081(4) 0.090(4) 0.034(3) 0.023(3) 0.033(3)
C30 0.049(2) 0.068(3) 0.058(2) -0.001(2) 0.0167(18) 0.0038(19)
C31 0.0368(17) 0.053(2) 0.0465(19) -0.0018(17) 0.0009(14) -0.0023(15)
C32 0.048(2) 0.104(4) 0.099(4) 0.017(3) 0.029(3) 0.006(3)
C33 0.081(4) 0.093(4) 0.065(3) 0.021(3) -0.007(3) 0.017(3)
C34 0.0491(18) 0.0241(15) 0.0377(16) 0.0015(12) 0.0194(14) -0.0041(12)
C35 0.080(3) 0.0233(16) 0.054(2) -0.0055(15) 0.025(2) -0.0094(16)
F1 0.0490(15) 0.091(2) 0.167(3) 0.047(2) 0.0521(18) -0.0029(14)
F2 0.0667(15) 0.0464(13) 0.0952(19) 0.0202(13) 0.0459(14) 0.0066(11)
F3 0.139(3) 0.0699(19) 0.115(3) -0.0161(18) 0.097(2) -0.0323(19)
F10 0.0605(16) 0.098(2) 0.096(2) 0.0376(19) -0.0140(15) 0.0048(16)
F11 0.143(3) 0.0588(18) 0.091(2) 0.0353(17) -0.018(2) -0.0340(19)
F12 0.169(4) 0.157(4) 0.087(2) 0.068(3) 0.066(3) 0.110(3)
F21 0.093(2) 0.095(2) 0.189(4) -0.091(3) 0.091(3) -0.0284(19)
F13 0.0549(14) 0.0737(17) 0.107(2) 0.0501(16) 0.0516(14) 0.0176(12)
F14 0.0365(10) 0.0560(14) 0.0927(17) 0.0246(12) 0.0372(11) 0.0141(9)
F15 0.0585(16) 0.103(2) 0.132(3) -0.056(2) 0.0495(17) -0.0518(17)
F16 0.0572(14) 0.0779(18) 0.0755(17) 0.0345(15) 0.0104(12) 0.0187(13)
F17 0.0287(11) 0.0672(17) 0.141(3) 0.0508(18) 0.0133(13) 0.0094(10)
F18 0.0745(18) 0.0588(16) 0.103(2) -0.0180(15) -0.0063(16) 0.0420(14)
F19 0.092(2) 0.108(3) 0.174(4) 0.012(3) 0.071(3) 0.051(2)
F20 0.089(2) 0.0625(18) 0.204(4) -0.034(2) 0.106(3) -0.0236(16)
C57 0.0230(13) 0.0220(13) 0.0486(17) -0.0002(12) 0.0137(12) 0.0021(10)
C46 0.0311(15) 0.0303(16) 0.059(2) 0.0084(15) 0.0084(14) 0.0044(12)
C44 0.0241(13) 0.0209(13) 0.0506(18) 0.0002(12) 0.0114(12) -0.0007(10)
C36 0.0242(13) 0.0177(12) 0.060(2) 0.0030(12) 0.0187(13) 0.0034(10)
C37 0.0360(16) 0.0237(14) 0.064(2) -0.0029(14) 0.0268(15) 0.0005(12)
C54 0.0268(14) 0.0232(14) 0.0521(18) 0.0028(13) 0.0122(13) 0.0024(11)
C38 0.0385(17) 0.0234(15) 0.089(3) 0.0002(16) 0.0373(18) -0.0032(13)
C39 0.0317(16) 0.0287(16) 0.082(3) -0.0059(17) 0.0156(17) -0.0054(13)
C40 0.0329(16) 0.0278(15) 0.066(2) 0.0029(15) 0.0064(15) -0.0006(12)
C41 0.0263(14) 0.0234(14) 0.0549(19) 0.0063(13) 0.0098(13) 0.0003(11)
C42 0.052(2) 0.0350(18) 0.099(3) -0.005(2) 0.049(2) -0.0070(16)
C43 0.061(2) 0.067(2) 0.065(2) 0.003(2) -0.0071(18) -0.0231(19)
C48 0.0367(16) 0.0296(16) 0.069(2) 0.0026(15) 0.0243(16) 0.0071(13)
C49 0.0328(15) 0.0248(14) 0.058(2) 0.0033(13) 0.0207(14) 0.0017(12)
C47 0.0317(16) 0.0283(16) 0.077(3) 0.0070(16) 0.0152(16) 0.0109(12)
C45 0.0288(14) 0.0257(14) 0.0496(18) 0.0032(13) 0.0107(13) 0.0013(11)
C51 0.064(2) 0.0481(19) 0.093(3) 0.0030(19) 0.050(2) 0.0160(17)
C50 0.047(2) 0.0414(19) 0.065(2) 0.0134(18) 0.0060(18) 0.0108(16)
C52 0.0266(13) 0.0183(12) 0.0462(16) 0.0005(12) 0.0149(12) 0.0012(10)
C53 0.0222(13) 0.0227(13) 0.0558(19) 0.0022(13) 0.0152(12) 0.0012(10)
C55 0.0337(15) 0.0223(13) 0.0486(18) 0.0040(12) 0.0166(13) 0.0001(11)
C56 0.0279(14) 0.0233(13) 0.0480(17) -0.0013(12) 0.0174(12) -0.0008(11)
C59 0.0350(16) 0.0355(17) 0.067(2) 0.0056(16) 0.0272(16) 0.0002(13)
C58 0.0337(16) 0.0303(16) 0.065(2) 0.0123(16) 0.0114(15) 0.0045(13)
C60 0.0328(15) 0.0200(13) 0.0522(19) 0.0023(12) 0.0175(13) -0.0019(11)
C61 0.0359(16) 0.0231(14) 0.068(2) -0.0063(14) 0.0254(15) -0.0038(12)
C62 0.052(2) 0.0257(15) 0.080(3) -0.0108(16) 0.0353(19) -0.0067(14)
C63 0.069(3) 0.0324(18) 0.076(3) -0.0215(18) 0.038(2) -0.0159(17)
C64 0.0471(19) 0.0311(17) 0.062(2) -0.0054(16) 0.0150(17) -0.0114(14)
C65 0.0368(16) 0.0275(15) 0.055(2) 0.0004(14) 0.0180(14) -0.0027(12)
C66 0.065(3) 0.045(2) 0.115(4) -0.034(3) 0.057(3) -0.016(2)
C67 0.061(2) 0.062(2) 0.072(2) -0.0122(19) 0.0069(19) -0.0204(18)
B1 0.0235(14) 0.0207(14) 0.0471(18) 0.0019(13) 0.0150(13) 0.0018(11)
F4 0.053(3) 0.128(5) 0.102(4) -0.005(4) -0.021(3) -0.028(3)
F5 0.131(4) 0.075(3) 0.072(3) 0.020(3) -0.024(3) -0.040(3)
F6 0.105(3) 0.106(4) 0.063(3) -0.011(3) -0.001(3) 0.007(3)
F7 0.112(4) 0.063(3) 0.104(3) 0.023(2) 0.081(3) 0.026(2)
F8 0.056(2) 0.098(4) 0.105(4) -0.011(3) 0.042(2) 0.022(2)
F9 0.082(3) 0.081(3) 0.089(4) -0.033(3) 0.048(3) -0.022(3)
F22 0.084(4) 0.083(5) 0.073(4) -0.014(3) 0.006(3) -0.010(4)
F23 0.081(4) 0.082(4) 0.106(5) 0.013(4) -0.021(4) -0.053(3)
F24 0.058(4) 0.095(4) 0.089(5) -0.027(4) 0.002(3) -0.012(3)
F4A 0.098(5) 0.077(4) 0.080(4) -0.010(4) -0.011(4) -0.033(4)
F5A 0.095(4) 0.102(4) 0.081(4) 0.015(4) -0.019(4) 0.021(4)
F6A 0.079(4) 0.123(5) 0.064(4) -0.014(4) 0.006(3) -0.022(4)
F7A 0.085(4) 0.087(5) 0.113(5) 0.001(4) 0.066(4) -0.007(4)
F8A 0.097(5) 0.055(3) 0.105(5) -0.015(3) 0.045(4) 0.019(3)
F9A 0.097(4) 0.094(4) 0.081(4) -0.012(3) 0.045(3) 0.039(4)
F24A 0.070(4) 0.081(3) 0.077(4) 0.007(3) -0.012(3) -0.016(3)
F22A 0.095(4) 0.094(4) 0.103(4) -0.055(4) -0.001(4) -0.021(4)
F23A 0.067(3) 0.101(4) 0.089(4) 0.001(3) 0.006(2) -0.052(3)
C68 0.099(7) 0.131(7) 0.058(5) 0.004(5) 0.024(5) 0.014(6)
C69 0.096(6) 0.138(6) 0.051(4) -0.001(5) 0.027(5) 0.004(5)
C70 0.107(6) 0.138(6) 0.083(5) -0.005(5) 0.024(5) -0.003(5)
C71 0.119(6) 0.141(6) 0.090(5) -0.006(5) 0.030(4) -0.005(5)
C72 0.110(6) 0.133(6) 0.078(5) -0.005(5) 0.046(4) -0.019(6)
C68A 0.109(6) 0.130(6) 0.067(5) -0.007(5) 0.027(5) 0.016(6)
C69A 0.119(6) 0.144(6) 0.091(5) -0.025(4) 0.023(4) 0.002(5)
C70A 0.122(6) 0.145(6) 0.093(5) -0.011(5) 0.032(5) -0.011(5)
C71A 0.122(6) 0.132(6) 0.086(6) 0.005(5) 0.025(5) -0.026(5)
C72A 0.107(6) 0.110(6) 0.068(5) -0.002(5) -0.001(5) -0.057(5)

loop_
_atom_type_symbol
_atom_type_description
_atom_type_scat_dispersion_real
_atom_type_scat_dispersion_imag
_atom_type_scat_source
C C 0.0181 0.0091 'International Tables Vol C Tables 4.2.6.8 and 6.1.1.4'
H H 0.0000 0.0000 'International Tables Vol C Tables 4.2.6.8 and 6.1.1.4'
B B 0.0090 0.0039 'International Tables Vol C Tables 4.2.6.8 and 6.1.1.4'
F F 0.0727 0.0534 'International Tables Vol C Tables 4.2.6.8 and 6.1.1.4'
N N 0.0311 0.0180 'International Tables Vol C Tables 4.2.6.8 and 6.1.1.4'
Rh Rh 0.0927 3.6045 'International Tables Vol C Tables 4.2.6.8 and 6.1.1.4'

loop_
_exptl_crystal_face_index_h
_exptl_crystal_face_index_k
_exptl_crystal_face_index_l
_exptl_crystal_face_perp_dist
-1 12 -2 0.0980
7 2 9 0.0999
-7 -2 -9 0.0999
1 -12 2 0.0999
-9 -1 13 0.0999
9 1 -13 0.0999

loop_
_geom_angle_atom_site_label_1
_geom_angle_atom_site_label_2
_geom_angle_atom_site_label_3
_geom_angle
N1 Rh1 N2 79.16(10)
N1 Rh1 N3 79.44(10)
N1 Rh1 N4 175.25(10)
N3 Rh1 N2 158.60(10)
N3 Rh1 N4 96.16(10)
N4 Rh1 N2 105.20(10)
C1 N1 Rh1 119.3(2)
C5 N1 Rh1 118.8(2)
C5 N1 C1 121.9(3)
C6 N2 Rh1 114.9(2)
C6 N2 C10 122.7(2)
C10 N2 Rh1 122.44(18)
C8 N3 Rh1 115.4(2)
C8 N3 C22 121.6(2)
C22 N3 Rh1 122.96(18)
C34 N4 Rh1 166.2(3)
N1 C1 C2 120.0(3)
N1 C1 C6 111.9(2)
C2 C1 C6 128.2(3)
C1 C2 H2 120.4
C1 C2 C3 119.1(3)
C3 C2 H2 120.4
C2 C3 H3 119.9
C4 C3 C2 120.2(3)
C4 C3 H3 119.9
C3 C4 H4 120.4
C3 C4 C5 119.1(3)
C5 C4 H4 120.4
N1 C5 C4 119.7(3)
N1 C5 C8 112.2(2)
C4 C5 C8 128.0(3)
N2 C6 C1 114.8(3)
N2 C6 C7 124.9(3)
C1 C6 C7 120.2(3)
C6 C7 H7A 109.5
C6 C7 H7B 109.5
C6 C7 H7C 109.5
H7A C7 H7B 109.5
H7A C7 H7C 109.5
H7B C7 H7C 109.5
N3 C8 C5 114.1(3)
N3 C8 C9 125.1(3)
C5 C8 C9 120.9(3)
C8 C9 H9A 109.5
C8 C9 H9B 109.5
C8 C9 H9C 109.5
H9A C9 H9B 109.5
H9A C9 H9C 109.5
H9B C9 H9C 109.5
C11 C10 N2 120.0(3)
C11 C10 C15 123.0(3)
C15 C10 N2 116.8(3)
C10 C11 C12 117.3(3)
C10 C11 C16 122.6(3)
C12 C11 C16 120.1(3)
C11 C12 H12 119.5
C13 C12 C11 121.0(3)
C13 C12 H12 119.5
C12 C13 H13 119.7
C14 C13 C12 120.5(3)
C14 C13 H13 119.7
C13 C14 H14 119.5
C13 C14 C15 121.0(3)
C15 C14 H14 119.5
C10 C15 C19 120.9(3)
C14 C15 C10 117.2(3)
C14 C15 C19 121.9(3)
C11 C16 H16 107.0
C11 C16 C18 111.8(3)
C17 C16 C11 111.1(3)
C17 C16 H16 107.0
C17 C16 C18 112.6(4)
C18 C16 H16 107.0
C16 C17 H17A 109.5
C16 C17 H17B 109.5
C16 C17 H17C 109.5
H17A C17 H17B 109.5
H17A C17 H17C 109.5
H17B C17 H17C 109.5
C16 C18 H18A 109.5
C16 C18 H18B 109.5
C16 C18 H18C 109.5
H18A C18 H18B 109.5
H18A C18 H18C 109.5
H18B C18 H18C 109.5
C15 C19 H19 107.4
C15 C19 C20 109.4(3)
C15 C19 C21 113.7(3)
C20 C19 H19 107.4
C21 C19 H19 107.4
C21 C19 C20 111.3(3)
C19 C20 H20A 109.5
C19 C20 H20B 109.5
C19 C20 H20C 109.5
H20A C20 H20B 109.5
H20A C20 H20C 109.5
H20B C20 H20C 109.5
C19 C21 H21A 109.5
C19 C21 H21B 109.5
C19 C21 H21C 109.5
H21A C21 H21B 109.5
H21A C21 H21C 109.5
H21B C21 H21C 109.5
C23 C22 N3 118.3(3)
C23 C22 C27 122.6(3)
C27 C22 N3 118.8(3)
C22 C23 C28 120.6(3)
C24 C23 C22 117.6(3)
C24 C23 C28 121.9(3)
C23 C24 H24 119.6
C25 C24 C23 120.8(4)
C25 C24 H24 119.6
C24 C25 H25 119.6
C24 C25 C26 120.8(3)
C26 C25 H25 119.6
C25 C26 H26 119.5
C25 C26 C27 121.0(4)
C27 C26 H26 119.5
C22 C27 C31 122.1(3)
C26 C27 C22 117.2(3)
C26 C27 C31 120.6(3)
C23 C28 H28 107.7
C23 C28 C29 112.1(4)
C29 C28 H28 107.7
C30 C28 C23 110.8(3)
C30 C28 H28 107.7
C30 C28 C29 110.5(4)
C28 C29 H29A 109.5
C28 C29 H29B 109.5
C28 C29 H29C 109.5
H29A C29 H29B 109.5
H29A C29 H29C 109.5
H29B C29 H29C 109.5
C28 C30 H30A 109.5
C28 C30 H30B 109.5
C28 C30 H30C 109.5
H30A C30 H30B 109.5
H30A C30 H30C 109.5
H30B C30 H30C 109.5
C27 C31 H31 107.6
C27 C31 C32 110.0(4)
C27 C31 C33 113.3(4)
C32 C31 H31 107.6
C32 C31 C33 110.6(4)
C33 C31 H31 107.6
C31 C32 H32A 109.5
C31 C32 H32B 109.5
C31 C32 H32C 109.5
H32A C32 H32B 109.5
H32A C32 H32C 109.5
H32B C32 H32C 109.5
C31 C33 H33A 109.5
C31 C33 H33B 109.5
C31 C33 H33C 109.5
H33A C33 H33B 109.5
H33A C33 H33C 109.5
H33B C33 H33C 109.5
N4 C34 C35 176.2(3)
C34 C35 H35A 109.5
C34 C35 H35B 109.5
C34 C35 H35C 109.5
H35A C35 H35B 109.5
H35A C35 H35C 109.5
H35B C35 H35C 109.5
C52 C57 H57 119.0
C56 C57 H57 119.0
C56 C57 C52 122.1(3)
C47 C46 C45 121.0(3)
C47 C46 C50 118.3(3)
C45 C46 C50 120.7(4)
C49 C44 C45 116.0(3)
C49 C44 B1 122.2(3)
C45 C44 B1 121.3(3)
C37 C36 B1 122.3(3)
C41 C36 C37 115.5(3)
C41 C36 B1 121.9(3)
C36 C37 H37 119.2
C38 C37 C36 121.5(4)
C38 C37 H37 119.2
C53 C54 C55 121.1(3)
C53 C54 C58 120.2(3)
C55 C54 C58 118.7(3)
C37 C38 C42 119.8(4)
C39 C38 C37 121.4(3)
C39 C38 C42 118.8(3)
C38 C39 H39 120.9
C38 C39 C40 118.1(3)
C40 C39 H39 120.9
C39 C40 C41 120.8(4)
C39 C40 C43 118.9(3)
C41 C40 C43 120.2(4)
C36 C41 H41 118.7
C40 C41 C36 122.7(3)
C40 C41 H41 118.7
F1 C42 C38 112.0(4)
F2 C42 F1 105.3(3)
F2 C42 C38 112.8(3)
F3 C42 F1 105.2(4)
F3 C42 F2 108.0(4)
F3 C42 C38 112.9(3)
F4 C43 C40 114.9(6)
F4 C43 F6 103.8(6)
F5 C43 C40 113.6(4)
F5 C43 F4 113.7(6)
F5 C43 F6 101.4(6)
F6 C43 C40 107.9(4)
F4A C43 C40 115.2(7)
F4A C43 F5A 98.3(7)
F5A C43 C40 109.5(6)
F6A C43 C40 119.0(5)
F6A C43 F4A 109.5(8)
F6A C43 F5A 102.4(8)
C49 C48 C51 120.3(4)
C47 C48 C49 121.2(4)
C47 C48 C51 118.5(3)
C44 C49 C48 121.8(3)
C44 C49 H49 119.1
C48 C49 H49 119.1
C46 C47 C48 118.2(3)
C46 C47 H47 120.9
C48 C47 H47 120.9
C46 C45 C44 121.9(3)
C46 C45 H45 119.1
C44 C45 H45 119.1
F7 C51 C48 112.5(4)
F7 C51 F8 100.7(5)
F8 C51 C48 109.2(4)
F9 C51 C48 114.2(4)
F9 C51 F7 113.7(6)
F9 C51 F8 105.2(5)
F7A C51 C48 120.1(6)
F7A C51 F8A 107.7(7)
F7A C51 F9A 105.6(7)
F8A C51 C48 113.1(6)
F8A C51 F9A 95.8(7)
F9A C51 C48 111.5(4)
F10 C50 C46 112.6(4)
F11 C50 F10 104.4(4)
F11 C50 C46 112.4(4)
F12 C50 F10 104.5(4)
F12 C50 F11 108.0(5)
F12 C50 C46 114.2(3)
C57 C52 C53 115.4(3)
C57 C52 B1 123.9(3)
C53 C52 B1 120.3(3)
C54 C53 C52 122.7(3)
C54 C53 H53 118.7
C52 C53 H53 118.7
C54 C55 H55 121.3
C56 C55 C54 117.4(3)
C56 C55 H55 121.3
C57 C56 C59 119.4(3)
C55 C56 C57 121.5(3)
C55 C56 C59 119.1(3)
F13 C59 F14 105.7(3)
F13 C59 F15 107.2(3)
F13 C59 C56 113.3(3)
F14 C59 C56 112.4(3)
F15 C59 F14 105.2(3)
F15 C59 C56 112.4(3)
F16 C58 C54 112.9(3)
F17 C58 F16 105.3(3)
F17 C58 F18 107.7(4)
F17 C58 C54 113.3(3)
F18 C58 F16 105.9(3)
F18 C58 C54 111.3(3)
C61 C60 B1 122.9(3)
C65 C60 C61 115.9(3)
C65 C60 B1 120.4(3)
C60 C61 H61 118.7
C62 C61 C60 122.5(3)
C62 C61 H61 118.7
C61 C62 C63 120.6(3)
C61 C62 C66 119.0(4)
C63 C62 C66 120.4(4)
C62 C63 H63 120.9
C62 C63 C64 118.3(4)
C64 C63 H63 120.9
C63 C64 C67 119.7(4)
C65 C64 C63 121.0(3)
C65 C64 C67 119.2(4)
C60 C65 H65 119.1
C64 C65 C60 121.7(3)
C64 C65 H65 119.1
F21 C66 F19 104.2(5)
F21 C66 C62 112.9(4)
F19 C66 C62 111.9(4)
F20 C66 F21 109.9(4)
F20 C66 F19 105.2(5)
F20 C66 C62 112.3(4)
F22 C67 C64 113.3(6)
F23 C67 C64 111.8(5)
F23 C67 F22 102.3(7)
F24 C67 C64 117.3(6)
F24 C67 F22 100.6(7)
F24 C67 F23 110.1(8)
F24A C67 C64 110.0(5)
F24A C67 F23A 101.4(6)
F22A C67 C64 113.5(6)
F22A C67 F24A 109.4(7)
F22A C67 F23A 110.9(6)
F23A C67 C64 111.1(4)
C36 B1 C44 104.3(2)
C52 B1 C44 113.7(2)
C52 B1 C36 111.5(3)
C52 B1 C60 102.1(2)
C60 B1 C44 112.5(3)
C60 B1 C36 113.1(2)
H68A C68 H68B 109.5
H68A C68 H68C 109.5
H68B C68 H68C 109.5
C69 C68 H68A 109.5
C69 C68 H68B 109.5
C69 C68 H68C 109.5
C68 C69 H69A 110.5
C68 C69 H69B 110.5
H69A C69 H69B 108.7
C70 C69 C68 106.1(12)
C70 C69 H69A 110.5
C70 C69 H69B 110.5
C69 C70 H70A 107.7
C69 C70 H70B 107.7
C69 C70 C71 118.4(15)
H70A C70 H70B 107.1
C71 C70 H70A 107.7
C71 C70 H70B 107.7
C70 C71 H71A 107.3
C70 C71 H71B 107.3
H71A C71 H71B 106.9
C72 C71 C70 120.1(15)
C72 C71 H71A 107.3
C72 C71 H71B 107.3
C71 C72 H72A 109.5
C71 C72 H72B 109.5
C71 C72 H72C 109.5
H72A C72 H72B 109.5
H72A C72 H72C 109.5
H72B C72 H72C 109.5
H68D C68A H68E 109.5
H68D C68A H68F 109.5
H68E C68A H68F 109.5
C69A C68A H68D 109.5
C69A C68A H68E 109.5
C69A C68A H68F 109.5
C68A C69A H69C 108.1
C68A C69A H69D 108.1
C68A C69A C70A 116.9(15)
H69C C69A H69D 107.3
C70A C69A H69C 108.1
C70A C69A H69D 108.1
C69A C70A H70C 103.7
C69A C70A H70D 103.7
H70C C70A H70D 105.3
C71A C70A C69A 134.1(15)
C71A C70A H70C 103.7
C71A C70A H70D 103.7
C70A C71A H71C 108.1
C70A C71A H71D 108.1
C70A C71A C72A 116.6(14)
H71C C71A H71D 107.3
C72A C71A H71C 108.1
C72A C71A H71D 108.1
C71A C72A H72D 109.5
C71A C72A H72E 109.5
C71A C72A H72F 109.5
H72D C72A H72E 109.5
H72D C72A H72F 109.5
H72E C72A H72F 109.5

loop_
_geom_bond_atom_site_label_1
_geom_bond_atom_site_label_2
_geom_bond_distance
Rh1 N1 1.904(2)
Rh1 N2 2.047(2)
Rh1 N3 2.026(2)
Rh1 N4 2.031(3)
N1 C1 1.356(4)
N1 C5 1.350(4)
N2 C6 1.299(4)
N2 C10 1.437(4)
N3 C8 1.304(4)
N3 C22 1.438(4)
N4 C34 1.135(4)
C1 C2 1.384(4)
C1 C6 1.468(4)
C2 H2 0.9500
C2 C3 1.389(5)
C3 H3 0.9500
C3 C4 1.384(5)
C4 H4 0.9500
C4 C5 1.394(4)
C5 C8 1.470(4)
C6 C7 1.493(4)
C7 H7A 0.9800
C7 H7B 0.9800
C7 H7C 0.9800
C8 C9 1.492(4)
C9 H9A 0.9800
C9 H9B 0.9800
C9 H9C 0.9800
C10 C11 1.391(4)
C10 C15 1.408(4)
C11 C12 1.402(4)
C11 C16 1.527(4)
C12 H12 0.9500
C12 C13 1.382(5)
C13 H13 0.9500
C13 C14 1.380(5)
C14 H14 0.9500
C14 C15 1.396(4)
C15 C19 1.517(4)
C16 H16 1.0000
C16 C17 1.508(5)
C16 C18 1.528(5)
C17 H17A 0.9800
C17 H17B 0.9800
C17 H17C 0.9800
C18 H18A 0.9800
C18 H18B 0.9800
C18 H18C 0.9800
C19 H19 1.0000
C19 C20 1.535(5)
C19 C21 1.527(5)
C20 H20A 0.9800
C20 H20B 0.9800
C20 H20C 0.9800
C21 H21A 0.9800
C21 H21B 0.9800
C21 H21C 0.9800
C22 C23 1.399(4)
C22 C27 1.401(5)
C23 C24 1.391(5)
C23 C28 1.519(5)
C24 H24 0.9500
C24 C25 1.375(6)
C25 H25 0.9500
C25 C26 1.376(6)
C26 H26 0.9500
C26 C27 1.394(5)
C27 C31 1.512(5)
C28 H28 1.0000
C28 C29 1.540(6)
C28 C30 1.499(6)
C29 H29A 0.9800
C29 H29B 0.9800
C29 H29C 0.9800
C30 H30A 0.9800
C30 H30B 0.9800
C30 H30C 0.9800
C31 H31 1.0000
C31 C32 1.518(7)
C31 C33 1.529(6)
C32 H32A 0.9800
C32 H32B 0.9800
C32 H32C 0.9800
C33 H33A 0.9800
C33 H33B 0.9800
C33 H33C 0.9800
C34 C35 1.460(4)
C35 H35A 0.9800
C35 H35B 0.9800
C35 H35C 0.9800
F1 C42 1.339(5)
F2 C42 1.331(5)
F3 C42 1.312(6)
F10 C50 1.324(5)
F11 C50 1.313(5)
F12 C50 1.302(6)
F21 C66 1.312(5)
F13 C59 1.328(5)
F14 C59 1.332(4)
F15 C59 1.331(5)
F16 C58 1.335(5)
F17 C58 1.313(4)
F18 C58 1.330(5)
F19 C66 1.341(7)
F20 C66 1.300(5)
C57 H57 0.9500
C57 C52 1.403(4)
C57 C56 1.390(4)
C46 C47 1.377(6)
C46 C45 1.396(4)
C46 C50 1.499(5)
C44 C49 1.394(5)
C44 C45 1.403(5)
C44 B1 1.645(4)
C36 C37 1.404(5)
C36 C41 1.396(5)
C36 B1 1.643(4)
C37 H37 0.9500
C37 C38 1.403(5)
C54 C53 1.381(4)
C54 C55 1.394(4)
C54 C58 1.497(4)
C38 C39 1.373(6)
C38 C42 1.499(5)
C39 H39 0.9500
C39 C40 1.378(6)
C40 C41 1.392(4)
C40 C43 1.483(6)
C41 H41 0.9500
C43 F4 1.289(7)
C43 F5 1.288(7)
C43 F6 1.407(8)
C43 F4A 1.317(8)
C43 F5A 1.400(8)
C43 F6A 1.276(9)
C48 C49 1.397(4)
C48 C47 1.378(6)
C48 C51 1.502(6)
C49 H49 0.9500
C47 H47 0.9500
C45 H45 0.9500
C51 F7 1.315(6)
C51 F8 1.389(6)
C51 F9 1.270(7)
C51 F7A 1.225(8)
C51 F8A 1.360(9)
C51 F9A 1.419(8)
C52 C53 1.405(4)
C52 B1 1.634(4)
C53 H53 0.9500
C55 H55 0.9500
C55 C56 1.387(4)
C56 C59 1.496(4)
C60 C61 1.404(5)
C60 C65 1.402(5)
C60 B1 1.636(5)
C61 H61 0.9500
C61 C62 1.380(5)
C62 C63 1.385(6)
C62 C66 1.502(6)
C63 H63 0.9500
C63 C64 1.388(6)
C64 C65 1.386(5)
C64 C67 1.496(6)
C65 H65 0.9500
C67 F22 1.386(9)
C67 F23 1.323(8)
C67 F24 1.314(10)
C67 F24A 1.340(8)
C67 F22A 1.295(8)
C67 F23A 1.369(7)
C68 H68A 0.9800
C68 H68B 0.9800
C68 H68C 0.9800
C68 C69 1.562(9)
C69 H69A 0.9900
C69 H69B 0.9900
C69 C70 1.449(9)
C70 H70A 0.9900
C70 H70B 0.9900
C70 C71 1.477(9)
C71 H71A 0.9900
C71 H71B 0.9900
C71 C72 1.429(9)
C72 H72A 0.9800
C72 H72B 0.9800
C72 H72C 0.9800
C68A H68D 0.9800
C68A H68E 0.9800
C68A H68F 0.9800
C68A C69A 1.427(9)
C69A H69C 0.9900
C69A H69D 0.9900
C69A C70A 1.536(9)
C70A H70C 0.9900
C70A H70D 0.9900
C70A C71A 1.459(9)
C71A H71C 0.9900
C71A H71D 0.9900
C71A C72A 1.500(9)
C72A H72D 0.9800
C72A H72E 0.9800
C72A H72F 0.9800

loop_
_exptl_oxdiff_crystal_face_indexfrac_h
_exptl_oxdiff_crystal_face_indexfrac_k
_exptl_oxdiff_crystal_face_indexfrac_l
_exptl_oxdiff_crystal_face_x
_exptl_oxdiff_crystal_face_y
_exptl_oxdiff_crystal_face_z
-0.9958 11.9950 -2.0057 0.2066 1.0177 -0.0077
7.0091 1.9972 8.9989 0.0079 -0.0014 1.0176
-7.0091 -1.9972 -8.9989 -0.0079 0.0014 -1.0176
0.9958 -11.9950 2.0057 -0.2066 -1.0177 0.0077
-8.9983 -0.9941 13.0036 -1.0117 0.0887 0.0022
8.9983 0.9941 -13.0036 1.0117 -0.0887 -0.0022
